data_1564200
loop_
_publ_author_name
'Lai, Liming'
'Fang, Bing'
'Fan, Mingyu'
'Cheng, Wenyu'
'Yin, Meizhen'

_publ_section_title
;
 Modulating Room-Temperature Phosphorescence through the Synergistic
 Effect of Heavy-Atom Effect and Halogen Bonding
;
_journal_name_full 'The Journal of Physical Chemistry C'
_journal_paper_doi 10.1021/acs.jpcc.1c04989
_journal_year 2021
_chemical_formula_moiety '2(C9.5 H5.5 F0.5 N)'
_chemical_formula_sum 'C19 H11 F N2'
_chemical_formula_weight 286.30
_space_group_crystal_system orthorhombic
_space_group_IT_number 60
_space_group_name_Hall '-P 2n 2ab'
_space_group_name_H-M_alt 'P b c n'
_atom_sites_solution_hydrogens geom
_atom_sites_solution_primary direct
_atom_sites_solution_secondary difmap
_audit_creation_date 2020-10-14
_audit_creation_method
;
  Olex2 1.1
  (compiled 2011.02.15 svn.r1672, GUI svn.r3494)
;
_cell_angle_alpha 90.00
_cell_angle_beta 90.00
_cell_angle_gamma 90.00
_cell_formula_units_Z 4
_cell_length_a 7.1910(4)
_cell_length_b 13.1050(8)
_cell_length_c 14.5221(17)
_cell_measurement_reflns_used 911
_cell_measurement_temperature 112.55(10)
_cell_measurement_theta_max 28.0320
_cell_measurement_theta_min 4.2680
_cell_volume 1368.5(2)
_computing_cell_refinement
;
CrysAlisPro, Agilent Technologies,
Version 1.171.37.35 (release 13-08-2014 CrysAlis171 .NET)
(compiled Aug 13 2014,18:06:01)
;
_computing_data_collection
;
CrysAlisPro, Agilent Technologies,
Version 1.171.37.35 (release 13-08-2014 CrysAlis171 .NET)
(compiled Aug 13 2014,18:06:01)
;
_computing_data_reduction
;
CrysAlisPro, Agilent Technologies,
Version 1.171.37.35 (release 13-08-2014 CrysAlis171 .NET)
(compiled Aug 13 2014,18:06:01)
;
_computing_molecular_graphics
;
O. V. Dolomanov, L. J. Bourhis, R. J. Gildea, J. A. K. Howard and H. Puschmann,
OLEX2: a complete structure solution, refinement and analysis program.
J. Appl. Cryst. (2009). 42, 339-341.
;
_computing_publication_material
;
O. V. Dolomanov, L. J. Bourhis, R. J. Gildea, J. A. K. Howard and H. Puschmann,
OLEX2: a complete structure solution, refinement and analysis program.
J. Appl. Cryst. (2009). 42, 339-341.
;
_computing_structure_refinement 'SHELXL-97 (Sheldrick, 1997)'
_computing_structure_solution 'A short history of SHELX (Sheldrick, 2007)/Bruker'
_diffrn_ambient_environment N~2~
_diffrn_ambient_temperature 112.55(10)
_diffrn_detector 'CCD plate'
_diffrn_detector_area_resol_mean 16.0971
_diffrn_detector_type Eos
_diffrn_measured_fraction_theta_full 0.9939
_diffrn_measured_fraction_theta_max 0.8603
_diffrn_measurement_details
;
#__ type_ start__ end____ width___ exp.time_
  1 omega  -65.00  -27.00   1.0000    5.0000
omega____ theta____ kappa____ phi______ frames
    -      -13.4210  -37.0000  120.0000 38

#__ type_ start__ end____ width___ exp.time_
  2 omega   58.00   89.00   1.0000    5.0000
omega____ theta____ kappa____ phi______ frames
    -       18.5772  178.0000 -120.0000 31

#__ type_ start__ end____ width___ exp.time_
  3 omega  -47.00   35.00   1.0000    5.0000
omega____ theta____ kappa____ phi______ frames
    -       18.5772  -57.0000   30.0000 82
;
_diffrn_measurement_device 'four-circle diffractometer'
_diffrn_measurement_device_type 'Xcalibur, Eos, Gemini'
_diffrn_measurement_method '\w scans'
_diffrn_orient_matrix_UB_11 -0.0817392000
_diffrn_orient_matrix_UB_12 -0.0279326000
_diffrn_orient_matrix_UB_13 0.0104270000
_diffrn_orient_matrix_UB_21 0.0244758000
_diffrn_orient_matrix_UB_22 0.0002396000
_diffrn_orient_matrix_UB_23 0.0473339000
_diffrn_orient_matrix_UB_31 -0.0494601000
_diffrn_orient_matrix_UB_32 0.0463356000
_diffrn_orient_matrix_UB_33 0.0061247000
_diffrn_radiation_monochromator graphite
_diffrn_radiation_probe x-ray
_diffrn_radiation_type 'Mo K\a'
_diffrn_radiation_wavelength 0.71073
_diffrn_reflns_av_R_equivalents 0.0298
_diffrn_reflns_av_unetI/netI 0.0360
_diffrn_reflns_limit_h_max 6
_diffrn_reflns_limit_h_min -8
_diffrn_reflns_limit_k_max 16
_diffrn_reflns_limit_k_min -16
_diffrn_reflns_limit_l_max 17
_diffrn_reflns_limit_l_min -11
_diffrn_reflns_number 3633
_diffrn_reflns_theta_full 26.00
_diffrn_reflns_theta_max 26.00
_diffrn_reflns_theta_min 3.41
_diffrn_source 'Enhance (Mo) X-ray Source'
_exptl_absorpt_coefficient_mu 0.092
_exptl_absorpt_correction_T_max 1.00000
_exptl_absorpt_correction_T_min 0.96605
_exptl_absorpt_correction_type multi-scan
_exptl_absorpt_process_details
;
CrysAlisPro, Agilent Technologies,
Version 1.171.37.35 (release 13-08-2014 CrysAlis171 .NET)
(compiled Aug 13 2014,18:06:01)
Empirical absorption correction using spherical harmonics,
 implemented in SCALE3 ABSPACK scaling algorithm.
;
_exptl_crystal_density_diffrn 1.390
_exptl_crystal_density_method 'not measured'
_exptl_crystal_description
;
;
_exptl_crystal_F_000 592
_exptl_crystal_size_max 0.34
_exptl_crystal_size_mid 0.30
_exptl_crystal_size_min 0.25
_refine_diff_density_max 0.139
_refine_diff_density_min -0.190
_refine_diff_density_rms 0.042
_refine_ls_extinction_method none
_refine_ls_goodness_of_fit_ref 1.041
_refine_ls_hydrogen_treatment mixed
_refine_ls_matrix_type full
_refine_ls_number_parameters 107
_refine_ls_number_reflns 1334
_refine_ls_number_restraints 0
_refine_ls_restrained_S_all 1.041
_refine_ls_R_factor_all 0.0547
_refine_ls_R_factor_gt 0.0419
_refine_ls_shift/su_max 0.001
_refine_ls_shift/su_mean 0.000
_refine_ls_structure_factor_coef Fsqd
_refine_ls_weighting_details 'calc w=1/[\s^2^(Fo^2^)+(0.0352P)^2^+0.2854P] where P=(Fo^2^+2Fc^2^)/3'
_refine_ls_weighting_scheme calc
_refine_ls_wR_factor_gt 0.0879
_refine_ls_wR_factor_ref 0.0958
_reflns_number_gt 1079
_reflns_number_total 1334
_reflns_threshold_expression >2sigma(I)
_cod_data_source_file jp1c04989_si_003.cif
_cod_data_source_block exp_6518
_cod_database_code 1564200
_reflns_odcompleteness_completeness 99.39
_reflns_odcompleteness_iscentric 1
_reflns_odcompleteness_theta 26.32

loop_
_space_group_symop_id
_space_group_symop_operation_xyz
1 'x, y, z'
2 '-x+1/2, -y+1/2, z+1/2'
3 'x+1/2, -y+1/2, -z'
4 '-x, y, -z+1/2'
5 '-x, -y, -z'
6 'x-1/2, y-1/2, -z-1/2'
7 '-x-1/2, y-1/2, z'
8 'x, -y, z-1/2'

loop_
_atom_site_label
_atom_site_type_symbol
_atom_site_fract_x
_atom_site_fract_y
_atom_site_fract_z
_atom_site_U_iso_or_equiv
_atom_site_adp_type
_atom_site_occupancy
_atom_site_symmetry_multiplicity
_atom_site_calc_flag
_atom_site_refinement_flags
_atom_site_disorder_assembly
_atom_site_disorder_group
N1 N 0.0000 0.19234(12) 0.2500 0.0255(4) Uani 1 2 d S . .
C2 C 0.03380(18) 0.35783(10) 0.20297(10) 0.0236(3) Uani 1 1 d . . .
C8 C -0.07433(19) 0.03143(11) 0.17562(10) 0.0282(4) Uani 1 1 d . B .
H8 H -0.1270 0.0672 0.1250 0.034 Uiso 1 1 calc R . .
C7 C 0.0000 0.08471(15) 0.2500 0.0257(5) Uani 1 2 d S . .
C10 C 0.0000 -0.12777(16) 0.2500 0.0317(5) Uani 1 2 d S . .
C9 C -0.0706(2) -0.07330(11) 0.17622(11) 0.0311(4) Uani 1 1 d . . .
H9 H -0.1177 -0.1094 0.1245 0.037 Uiso 0.50 1 calc PR A 2
C1 C 0.05385(18) 0.25518(11) 0.17625(9) 0.0241(3) Uani 1 1 d . . .
C5 C 0.1707(2) 0.30718(12) 0.03085(10) 0.0322(4) Uani 1 1 d . . .
H5 H 0.2188 0.2912 -0.0283 0.039 Uiso 1 1 calc R . .
C3 C 0.0793(2) 0.43560(11) 0.14146(10) 0.0291(4) Uani 1 1 d . . .
H3 H 0.0642 0.5052 0.1583 0.035 Uiso 1 1 calc R . .
C6 C 0.1260(2) 0.22898(12) 0.09047(10) 0.0294(4) Uani 1 1 d . . .
H6 H 0.1438 0.1596 0.0736 0.035 Uiso 1 1 calc R . .
C11 C 0.0000 -0.23789(18) 0.2500 0.0392(6) Uani 1 2 d S . .
C4 C 0.1467(2) 0.40941(12) 0.05552(10) 0.0320(4) Uani 1 1 d . . .
H4 H 0.1772 0.4616 0.0127 0.038 Uiso 1 1 calc R . .
F1 F -0.1363(2) -0.12526(14) 0.10838(12) 0.0393(5) Uani 0.50 1 d P B 1
N2 N 0.0000 -0.32536(16) 0.2500 0.0579(7) Uani 1 2 d S B .

loop_
_atom_site_aniso_label
_atom_site_aniso_U_11
_atom_site_aniso_U_22
_atom_site_aniso_U_33
_atom_site_aniso_U_23
_atom_site_aniso_U_13
_atom_site_aniso_U_12
N1 0.0305(9) 0.0208(9) 0.0252(9) 0.000 -0.0021(8) 0.000
C2 0.0164(7) 0.0246(7) 0.0298(7) 0.0004(6) -0.0044(6) 0.0001(6)
C8 0.0260(8) 0.0272(8) 0.0313(8) 0.0001(7) -0.0003(7) 0.0004(7)
C7 0.0230(10) 0.0229(11) 0.0311(11) 0.000 0.0022(9) 0.000
C10 0.0242(11) 0.0219(11) 0.0491(13) 0.000 0.0132(11) 0.000
C9 0.0251(8) 0.0280(8) 0.0401(9) -0.0089(7) 0.0076(7) -0.0042(7)
C1 0.0206(7) 0.0250(8) 0.0266(7) 0.0021(6) -0.0049(6) -0.0013(6)
C5 0.0289(8) 0.0401(9) 0.0277(8) 0.0007(7) 0.0012(7) -0.0021(7)
C3 0.0240(8) 0.0239(8) 0.0395(9) 0.0036(7) -0.0016(7) 0.0011(6)
C6 0.0302(8) 0.0280(8) 0.0301(8) -0.0020(7) -0.0028(7) -0.0009(7)
C11 0.0337(12) 0.0290(13) 0.0550(15) 0.000 0.0231(12) 0.000
C4 0.0280(8) 0.0333(9) 0.0348(8) 0.0095(7) 0.0018(7) 0.0003(7)
F1 0.0381(10) 0.0363(10) 0.0435(11) -0.0186(8) 0.0044(9) -0.0067(9)
N2 0.0611(15) 0.0287(12) 0.0839(17) 0.000 0.0364(14) 0.000

loop_
_atom_type_symbol
_atom_type_description
_atom_type_scat_dispersion_real
_atom_type_scat_dispersion_imag
_atom_type_scat_source
C C 0.0033 0.0016 'International Tables Vol C Tables 4.2.6.8 and 6.1.1.4'
H H 0.0000 0.0000 'International Tables Vol C Tables 4.2.6.8 and 6.1.1.4'
F F 0.0171 0.0103 'International Tables Vol C Tables 4.2.6.8 and 6.1.1.4'
N N 0.0061 0.0033 'International Tables Vol C Tables 4.2.6.8 and 6.1.1.4'

loop_
_geom_angle_atom_site_label_1
_geom_angle_atom_site_label_2
_geom_angle_atom_site_label_3
_geom_angle
_geom_angle_site_symmetry_1
_geom_angle_site_symmetry_3
_geom_angle_publ_flag
C1 N1 C7 125.87(8) . . ?
C1 N1 C7 125.87(8) 4 . ?
C1 N1 C1 108.26(16) 4 . ?
C1 C2 C2 107.10(8) . 4 ?
C3 C2 C2 133.02(8) . 4 ?
C3 C2 C1 119.88(13) . . ?
C7 C8 H8 120.4 . . ?
C9 C8 H8 120.4 . . ?
C9 C8 C7 119.25(15) . . ?
C8 C7 N1 120.08(10) . . ?
C8 C7 N1 120.08(10) 4 . ?
C8 C7 C8 119.83(19) . 4 ?
C9 C10 C9 117.89(19) 4 . ?
C9 C10 C11 121.05(10) . . ?
C9 C10 C11 121.05(10) 4 . ?
C8 C9 C10 121.87(15) . . ?
C8 C9 H9 119.1 . . ?
C10 C9 H9 119.1 . . ?
F1 C9 C8 121.10(16) . . ?
F1 C9 C10 117.02(16) . . ?
F1 C9 H9 2.3 . . ?
N1 C1 C2 108.77(12) . . ?
C6 C1 N1 129.79(13) . . ?
C6 C1 C2 121.36(13) . . ?
C6 C5 H5 119.3 . . ?
C6 C5 C4 121.50(14) . . ?
C4 C5 H5 119.3 . . ?
C2 C3 H3 120.7 . . ?
C4 C3 C2 118.63(14) . . ?
C4 C3 H3 120.7 . . ?
C1 C6 H6 121.1 . . ?
C5 C6 C1 117.72(14) . . ?
C5 C6 H6 121.1 . . ?
N2 C11 C10 180.0 . . ?
C5 C4 H4 119.6 . . ?
C3 C4 C5 120.85(14) . . ?
C3 C4 H4 119.6 . . ?

loop_
_geom_bond_atom_site_label_1
_geom_bond_atom_site_label_2
_geom_bond_distance
_geom_bond_site_symmetry_2
_geom_bond_publ_flag
N1 C7 1.411(3) . ?
N1 C1 1.4054(16) . ?
N1 C1 1.4054(16) 4 ?
C2 C2 1.450(3) 4 ?
C2 C1 1.4075(19) . ?
C2 C3 1.3941(19) . ?
C8 H8 0.9500 . ?
C8 C7 1.3928(17) . ?
C8 C9 1.373(2) . ?
C7 C8 1.3928(17) 4 ?
C10 C9 1.3838(19) . ?
C10 C9 1.3838(19) 4 ?
C10 C11 1.443(3) . ?
C9 H9 0.9500 . ?
C9 F1 1.288(2) . ?
C1 C6 1.3923(19) . ?
C5 H5 0.9500 . ?
C5 C6 1.379(2) . ?
C5 C4 1.397(2) . ?
C3 H3 0.9500 . ?
C3 C4 1.382(2) . ?
C6 H6 0.9500 . ?
C11 N2 1.146(3) . ?
C4 H4 0.9500 . ?

loop_
_geom_torsion_atom_site_label_1
_geom_torsion_atom_site_label_2
_geom_torsion_atom_site_label_3
_geom_torsion_atom_site_label_4
_geom_torsion
_geom_torsion_site_symmetry_1
_geom_torsion_site_symmetry_2
_geom_torsion_site_symmetry_3
_geom_torsion_site_symmetry_4
_geom_torsion_publ_flag
N1 C1 C6 C5 -178.81(12) . . . . ?
C2 C2 C1 N1 0.40(17) 4 . . . ?
C2 C2 C1 C6 -176.65(14) 4 . . . ?
C2 C2 C3 C4 178.04(18) 4 . . . ?
C2 C1 C6 C5 -2.5(2) . . . . ?
C2 C3 C4 C5 -0.6(2) . . . . ?
C7 N1 C1 C2 179.84(7) . . . . ?
C7 N1 C1 C6 -3.44(17) . . . . ?
C7 C8 C9 C10 2.00(19) . . . . ?
C7 C8 C9 F1 -179.33(13) . . . . ?
C9 C8 C7 N1 179.02(10) . . . . ?
C9 C8 C7 C8 -0.98(9) . . . 4 ?
C9 C10 C9 C8 -1.02(10) 4 . . . ?
C9 C10 C9 F1 -179.74(16) 4 . . . ?
C9 C10 C11 N2 0(68) . . . . ?
C9 C10 C11 N2 0(100) 4 . . . ?
C1 N1 C7 C8 133.80(9) . . . 4 ?
C1 N1 C7 C8 133.80(9) 4 . . . ?
C1 N1 C7 C8 -46.20(9) . . . . ?
C1 N1 C7 C8 -46.20(9) 4 . . 4 ?
C1 N1 C1 C2 -0.16(7) 4 . . . ?
C1 N1 C1 C6 176.56(17) 4 . . . ?
C1 C2 C3 C4 -1.2(2) . . . . ?
C3 C2 C1 N1 179.79(11) . . . . ?
C3 C2 C1 C6 2.7(2) . . . . ?
C6 C5 C4 C3 0.8(2) . . . . ?
C11 C10 C9 C8 178.98(10) . . . . ?
C11 C10 C9 F1 0.26(16) . . . . ?
C4 C5 C6 C1 0.7(2) . . . . ?
